data_4120136
loop_
_publ_author_name
'Sumit Sahu'
'Leland R. Widger'
'Matthew G. Quesne'
'Sam P. de Visser'
'Hirotoshi Matsumura'
'Pierre Mo\"enne-Loccoz'
'Maxime A. Siegler'
'David P. Goldberg'

_publ_section_title
;
 Secondary Coordination Sphere Influence on the Reactivity of Nonheme
 Iron(II) Complexes: An Experimental and DFT Approach
;
_journal_name_full 'Journal of the American Chemical Society'
_journal_page_first 10590
_journal_page_last 10593
_journal_paper_doi 10.1021/ja402688t
_journal_volume 135
_journal_year 2013
_chemical_formula_moiety 'C37 H32 Fe N6, 2(B F4)'
_chemical_formula_sum 'C37 H32 B2 F8 Fe N6'
_chemical_formula_weight 790.16
_chemical_name_systematic
; 
 ? 
;
_space_group_IT_number 2
_symmetry_cell_setting triclinic
_symmetry_space_group_name_Hall '-P 1'
_symmetry_space_group_name_H-M 'P -1'
_atom_sites_solution_hydrogens difmap
_atom_sites_solution_primary direct
_atom_sites_solution_secondary difmap
_audit_creation_method SHELXL-97
_cell_angle_alpha 95.7052(14)
_cell_angle_beta 91.0437(14)
_cell_angle_gamma 96.0531(15)
_cell_formula_units_Z 4
_cell_length_a 12.3051(2)
_cell_length_b 13.6385(2)
_cell_length_c 21.0194(3)
_cell_measurement_reflns_used 24028
_cell_measurement_temperature 110(2)
_cell_measurement_theta_max 26.31
_cell_measurement_theta_min 1.71
_cell_volume 3489.03(9)
_computing_cell_refinement
;
CrysAlisPro, Agilent Technologies,
Version 1.171.35.11 (release 16-05-2011 CrysAlis171 .NET)
(compiled May 16 2011,17:55:39)
;
_computing_data_collection
;
CrysAlisPro, Agilent Technologies,
Version 1.171.35.11 (release 16-05-2011 CrysAlis171 .NET)
(compiled May 16 2011,17:55:39)
;
_computing_data_reduction
;
CrysAlisPro, Agilent Technologies,
Version 1.171.35.11 (release 16-05-2011 CrysAlis171 .NET)
(compiled May 16 2011,17:55:39)
;
_computing_molecular_graphics 'SHELXTL v6.10 (Sheldrick, 2008)'
_computing_publication_material 'SHELXTL v6.10 (Sheldrick, 2008)'
_computing_structure_refinement 'SHELXL-97 (Sheldrick, 2008)'
_computing_structure_solution 'SHELXS-97 (Sheldrick, 2008)'
_diffrn_ambient_temperature 110(2)
_diffrn_detector_area_resol_mean 15.989
_diffrn_measured_fraction_theta_full 0.999
_diffrn_measured_fraction_theta_max 0.999
_diffrn_measurement_device_type 'Goniometer KM4/Xcalibur, detector: Sapphire3'
_diffrn_measurement_method '\w scans'
_diffrn_radiation_monochromator graphite
_diffrn_radiation_source 'Enhance (Mo) x-ray Source'
_diffrn_radiation_type MoK\a
_diffrn_radiation_wavelength 0.71073
_diffrn_reflns_av_R_equivalents 0.0293
_diffrn_reflns_av_sigmaI/netI 0.0259
_diffrn_reflns_limit_h_max 15
_diffrn_reflns_limit_h_min -15
_diffrn_reflns_limit_k_max 16
_diffrn_reflns_limit_k_min -16
_diffrn_reflns_limit_l_max 26
_diffrn_reflns_limit_l_min -26
_diffrn_reflns_number 57250
_diffrn_reflns_theta_full 26.25
_diffrn_reflns_theta_max 26.25
_diffrn_reflns_theta_min 2.12
_exptl_absorpt_coefficient_mu 0.513
_exptl_absorpt_correction_T_max 0.933
_exptl_absorpt_correction_T_min 0.844
_exptl_absorpt_correction_type analytical
_exptl_absorpt_process_details
;
CrysAlisPro, Agilent Technologies,
Version 1.171.35.11 (release 16-05-2011 CrysAlis171 .NET)
(compiled May 16 2011,17:55:39)
Analytical numeric absorption correction using a multifaceted crystal
            model based on expressions derived by R.C. Clark & J.S. Reid.
(Clark, R. C. & Reid, J. S. (1995). Acta Cryst. A51, 887-897)
;
_exptl_crystal_colour yellow
_exptl_crystal_density_diffrn 1.504
_exptl_crystal_description 'thick lath'
_exptl_crystal_F_000 1616
_exptl_crystal_size_max 0.44
_exptl_crystal_size_mid 0.34
_exptl_crystal_size_min 0.17
_refine_diff_density_max 0.623
_refine_diff_density_min -0.414
_refine_diff_density_rms 0.052
_refine_ls_extinction_method none
_refine_ls_goodness_of_fit_ref 1.031
_refine_ls_hydrogen_treatment constr
_refine_ls_matrix_type full
_refine_ls_number_parameters 1078
_refine_ls_number_reflns 14084
_refine_ls_number_restraints 521
_refine_ls_restrained_S_all 1.056
_refine_ls_R_factor_all 0.0394
_refine_ls_R_factor_gt 0.0316
_refine_ls_shift/su_max 0.001
_refine_ls_shift/su_mean 0.000
_refine_ls_structure_factor_coef Fsqd
_refine_ls_weighting_details 'calc w=1/[\s^2^(Fo^2^)+(0.0364P)^2^+1.9692P] where P=(Fo^2^+2Fc^2^)/3'
_refine_ls_weighting_scheme calc
_refine_ls_wR_factor_gt 0.0782
_refine_ls_wR_factor_ref 0.0816
_reflns_number_gt 12088
_reflns_number_total 14084
_reflns_threshold_expression I>2\s(I)
_cod_data_source_file ja402688t_si_001.cif
_cod_data_source_block 3
_cod_database_code 4120136

loop_
_symmetry_equiv_pos_as_xyz
'x, y, z'
'-x, -y, -z'

loop_
_atom_site_label
_atom_site_type_symbol
_atom_site_fract_x
_atom_site_fract_y
_atom_site_fract_z
_atom_site_U_iso_or_equiv
_atom_site_adp_type
_atom_site_occupancy
_atom_site_symmetry_multiplicity
_atom_site_calc_flag
_atom_site_refinement_flags
_atom_site_disorder_assembly
_atom_site_disorder_group
Fe1 Fe 0.206650(17) 0.304174(16) 0.019279(10) 0.01544(6) Uani 1 1 d . . .
C1A C 0.34680(13) 0.50640(12) -0.00027(8) 0.0186(3) Uani 1 1 d . . .
H1A H 0.3515 0.4799 -0.0435 0.022 Uiso 1 1 calc R . .
C2A C 0.40931(13) 0.59408(12) 0.02053(8) 0.0209(3) Uani 1 1 d . . .
H2A H 0.4564 0.6269 -0.0078 0.025 Uiso 1 1 calc R . .
C3A C 0.40219(13) 0.63330(12) 0.08329(8) 0.0232(3) Uani 1 1 d . . .
H3A H 0.4451 0.6932 0.0989 0.028 Uiso 1 1 calc R . .
C4A C 0.33143(13) 0.58394(12) 0.12322(8) 0.0214(3) Uani 1 1 d . . .
H4A H 0.3242 0.6103 0.1663 0.026 Uiso 1 1 calc R . .
C5A C 0.27172(12) 0.49589(11) 0.09941(7) 0.0176(3) Uani 1 1 d . . .
C6A C 0.19334(13) 0.43780(11) 0.13967(8) 0.0187(3) Uani 1 1 d . . .
H6A1 H 0.2117 0.4564 0.1856 0.022 Uiso 1 1 calc R . .
H6A2 H 0.1177 0.4526 0.1312 0.022 Uiso 1 1 calc R . .
C7A C 0.30144(13) 0.30100(12) 0.15368(8) 0.0206(3) Uani 1 1 d . . .
H7A1 H 0.2804 0.2680 0.1922 0.025 Uiso 1 1 calc R . .
H7A2 H 0.3514 0.3613 0.1677 0.025 Uiso 1 1 calc R . .
C8A C 0.36125(13) 0.23206(12) 0.10969(8) 0.0199(3) Uani 1 1 d . . .
C9A C 0.42364(14) 0.16437(13) 0.13318(9) 0.0264(4) Uani 1 1 d . . .
H9A H 0.4245 0.1558 0.1775 0.032 Uiso 1 1 calc R . .
C10A C 0.48473(15) 0.10923(14) 0.09142(10) 0.0310(4) Uani 1 1 d . . .
H10A H 0.5273 0.0617 0.1065 0.037 Uiso 1 1 calc R . .
C11A C 0.48301(14) 0.12440(13) 0.02718(9) 0.0277(4) Uani 1 1 d . . .
H11A H 0.5280 0.0908 -0.0020 0.033 Uiso 1 1 calc R . .
C12A C 0.41462(13) 0.18930(12) 0.00656(8) 0.0214(3) Uani 1 1 d . . .
H12A H 0.4102 0.1970 -0.0378 0.026 Uiso 1 1 calc R . .
C13A C 0.10107(12) 0.26583(11) 0.13545(7) 0.0181(3) Uani 1 1 d . . .
H13A H 0.0833 0.2735 0.1818 0.022 Uiso 1 1 calc R . .
C14A C 0.00750(13) 0.29053(11) 0.09446(7) 0.0182(3) Uani 1 1 d . . .
C15A C -0.09875(13) 0.28120(12) 0.11473(8) 0.0227(3) Uani 1 1 d . . .
H15A H -0.1142 0.2685 0.1575 0.027 Uiso 1 1 calc R . .
C16A C -0.18266(14) 0.29063(13) 0.07152(9) 0.0262(4) Uani 1 1 d . . .
H16A H -0.2567 0.2833 0.0840 0.031 Uiso 1 1 calc R . .
C17A C -0.15707(13) 0.31077(12) 0.01024(8) 0.0243(4) Uani 1 1 d . . .
H17A H -0.2136 0.3148 -0.0205 0.029 Uiso 1 1 calc R . .
C18A C -0.04785(13) 0.32512(11) -0.00649(8) 0.0197(3) Uani 1 1 d . . .
C19A C -0.01689(13) 0.35235(12) -0.07057(8) 0.0210(3) Uani 1 1 d . . .
C20A C -0.06549(15) 0.29710(14) -0.12502(9) 0.0295(4) Uani 1 1 d . . .
H20A H -0.1207 0.2440 -0.1210 0.035 Uiso 1 1 calc R . .
C21A C -0.03305(18) 0.31984(16) -0.18504(9) 0.0387(5) Uani 1 1 d . . .
H21A H -0.0643 0.2807 -0.2221 0.046 Uiso 1 1 calc R . .
C22A C 0.04416(17) 0.39869(15) -0.19155(9) 0.0363(5) Uani 1 1 d . . .
H22A H 0.0652 0.4141 -0.2330 0.044 Uiso 1 1 calc R . .
C23A C 0.09131(16) 0.45575(14) -0.13779(9) 0.0306(4) Uani 1 1 d . . .
H23A H 0.1439 0.5107 -0.1423 0.037 Uiso 1 1 calc R . .
C24A C 0.06111(14) 0.43199(12) -0.07733(8) 0.0230(3) Uani 1 1 d . . .
H24A H 0.0939 0.4703 -0.0404 0.028 Uiso 1 1 calc R . .
C25A C 0.12333(12) 0.15980(12) 0.11422(8) 0.0192(3) Uani 1 1 d . . .
C26A C 0.13490(14) 0.09082(13) 0.15696(8) 0.0244(4) Uani 1 1 d . . .
H26A H 0.1214 0.1052 0.2011 0.029 Uiso 1 1 calc R . .
C27A C 0.16696(15) -0.00031(13) 0.13346(9) 0.0294(4) Uani 1 1 d . . .
H27A H 0.1801 -0.0482 0.1617 0.035 Uiso 1 1 calc R . .
C28A C 0.17935(14) -0.02019(13) 0.06867(9) 0.0270(4) Uani 1 1 d . . .
H28A H 0.1995 -0.0828 0.0519 0.032 Uiso 1 1 calc R . .
C29A C 0.16235(13) 0.05161(12) 0.02752(8) 0.0216(3) Uani 1 1 d . . .
C30A C 0.16813(13) 0.03274(12) -0.04281(8) 0.0232(4) Uani 1 1 d . . .
C31A C 0.23559(15) -0.03315(14) -0.07165(9) 0.0311(4) Uani 1 1 d . . .
H31A H 0.2802 -0.0671 -0.0459 0.037 Uiso 1 1 calc R . .
C32A C 0.23834(16) -0.04983(15) -0.13801(10) 0.0375(5) Uani 1 1 d . . .
H32A H 0.2842 -0.0956 -0.1571 0.045 Uiso 1 1 calc R . .
C33A C 0.17494(16) -0.00049(15) -0.17616(9) 0.0345(4) Uani 1 1 d . . .
H33A H 0.1779 -0.0114 -0.2214 0.041 Uiso 1 1 calc R . .
C34A C 0.10663(15) 0.06536(14) -0.14809(9) 0.0315(4) Uani 1 1 d . . .
H34A H 0.0624 0.0993 -0.1741 0.038 Uiso 1 1 calc R . .
C35A C 0.10317(14) 0.08139(13) -0.08214(9) 0.0262(4) Uani 1 1 d . . .
H35A H 0.0559 0.1261 -0.0633 0.031 Uiso 1 1 calc R . .
C36A C 0.26623(14) 0.28247(13) -0.12939(8) 0.0243(4) Uani 1 1 d . . .
C37A C 0.29628(18) 0.27501(16) -0.19606(9) 0.0377(5) Uani 1 1 d . . .
H37A H 0.3622 0.2407 -0.2010 0.056 Uiso 1 1 calc R . .
H37B H 0.3107 0.3416 -0.2098 0.056 Uiso 1 1 calc R . .
H37C H 0.2363 0.2377 -0.2224 0.056 Uiso 1 1 calc R . .
N1A N 0.27952(10) 0.45695(9) 0.03807(6) 0.0173(3) Uani 1 1 d . . .
N2A N 0.20203(10) 0.33049(9) 0.12313(6) 0.0167(3) Uani 1 1 d . . .
N3A N 0.35393(10) 0.24203(9) 0.04672(6) 0.0183(3) Uani 1 1 d . . .
N4A N 0.03364(10) 0.31398(9) 0.03515(6) 0.0170(3) Uani 1 1 d . . .
N5A N 0.13843(11) 0.14207(10) 0.05114(6) 0.0190(3) Uani 1 1 d . . .
N6A N 0.24357(11) 0.28833(10) -0.07715(7) 0.0220(3) Uani 1 1 d . . .
Fe2 Fe 0.706913(18) 0.300661(16) 0.460366(10) 0.01693(6) Uani 1 1 d . . .
C1B C 0.90945(14) 0.17986(12) 0.46053(9) 0.0255(4) Uani 1 1 d . . .
H1B H 0.9025 0.1840 0.5056 0.031 Uiso 1 1 calc R . .
C2B C 0.97825(15) 0.11613(14) 0.43214(10) 0.0331(4) Uani 1 1 d . . .
H2B H 1.0185 0.0774 0.4572 0.040 Uiso 1 1 calc R . .
C3B C 0.98749(16) 0.10970(14) 0.36655(11) 0.0378(5) Uani 1 1 d . . .
H3B H 1.0332 0.0653 0.3457 0.045 Uiso 1 1 calc R . .
C4B C 0.92976(15) 0.16830(14) 0.33153(9) 0.0314(4) Uani 1 1 d . . .
H4B H 0.9363 0.1657 0.2865 0.038 Uiso 1 1 calc R . .
C5B C 0.86204(13) 0.23093(12) 0.36303(8) 0.0234(3) Uani 1 1 d . . .
C6B C 0.80012(13) 0.29847(13) 0.32683(8) 0.0246(4) Uani 1 1 d . . .
H6B1 H 0.8496 0.3585 0.3202 0.030 Uiso 1 1 calc R . .
H6B2 H 0.7774 0.2642 0.2842 0.030 Uiso 1 1 calc R . .
C7B C 0.69456(13) 0.43631(12) 0.35753(8) 0.0220(3) Uani 1 1 d . . .
H7B1 H 0.6193 0.4520 0.3666 0.026 Uiso 1 1 calc R . .
H7B2 H 0.7128 0.4549 0.3143 0.026 Uiso 1 1 calc R . .
C8B C 0.77397(13) 0.49344(12) 0.40670(8) 0.0197(3) Uani 1 1 d . . .
C9B C 0.83427(14) 0.58071(12) 0.39510(8) 0.0235(3) Uani 1 1 d . . .
H9B H 0.8278 0.6064 0.3550 0.028 Uiso 1 1 calc R . .
C10B C 0.90468(14) 0.63053(13) 0.44302(8) 0.0249(4) Uani 1 1 d . . .
H10B H 0.9477 0.6903 0.4360 0.030 Uiso 1 1 calc R . .
C11B C 0.91104(13) 0.59159(12) 0.50097(8) 0.0222(3) Uani 1 1 d . . .
H11B H 0.9577 0.6247 0.5347 0.027 Uiso 1 1 calc R . .
C12B C 0.84844(13) 0.50359(12) 0.50921(8) 0.0192(3) Uani 1 1 d . . .
H12B H 0.8533 0.4770 0.5491 0.023 Uiso 1 1 calc R . .
C13B C 0.59936(13) 0.26650(12) 0.33765(8) 0.0210(3) Uani 1 1 d . . .
H13B H 0.5819 0.2740 0.2919 0.025 Uiso 1 1 calc R . .
C14B C 0.61572(13) 0.15999(13) 0.34649(8) 0.0225(3) Uani 1 1 d . . .
C15B C 0.61043(15) 0.08672(14) 0.29589(9) 0.0298(4) Uani 1 1 d . . .
H15B H 0.5907 0.1000 0.2539 0.036 Uiso 1 1 calc R . .
C16B C 0.63479(16) -0.00665(14) 0.30807(10) 0.0369(5) Uani 1 1 d . . .
H16B H 0.6349 -0.0581 0.2741 0.044 Uiso 1 1 calc R . .
C17B C 0.65867(15) -0.02396(13) 0.36963(10) 0.0326(4) Uani 1 1 d . . .
H17B H 0.6771 -0.0873 0.3784 0.039 Uiso 1 1 calc R . .
C18B C 0.65594(13) 0.05189(12) 0.41962(9) 0.0248(4) Uani 1 1 d . . .
C19B C 0.66730(14) 0.03321(12) 0.48741(9) 0.0262(4) Uani 1 1 d . . .
C20B C 0.60447(14) 0.08033(13) 0.53322(9) 0.0270(4) Uani 1 1 d . . .
H20B H 0.5570 0.1260 0.5208 0.032 Uiso 1 1 calc R . .
C21B C 0.61052(16) 0.06128(16) 0.59690(10) 0.0362(5) Uani 1 1 d . . .
H21B H 0.5682 0.0947 0.6277 0.043 Uiso 1 1 calc R . .
C22B C 0.67799(17) -0.00610(17) 0.61531(11) 0.0449(6) Uani 1 1 d . . .
H22B H 0.6819 -0.0197 0.6587 0.054 Uiso 1 1 calc R . .
C23B C 0.73980(18) -0.05366(17) 0.57012(12) 0.0477(6) Uani 1 1 d . . .
H23B H 0.7860 -0.1003 0.5828 0.057 Uiso 1 1 calc R . .
C24B C 0.73566(16) -0.03463(14) 0.50662(11) 0.0371(5) Uani 1 1 d . . .
H24B H 0.7792 -0.0676 0.4762 0.045 Uiso 1 1 calc R . .
C25B C 0.50671(13) 0.29452(12) 0.38011(8) 0.0198(3) Uani 1 1 d . . .
C26B C 0.40091(14) 0.28943(13) 0.35558(8) 0.0250(4) Uani 1 1 d . . .
H26B H 0.3861 0.2771 0.3108 0.030 Uiso 1 1 calc R . .
C27B C 0.31719(14) 0.30264(13) 0.39752(9) 0.0272(4) Uani 1 1 d . . .
H27B H 0.2436 0.2986 0.3822 0.033 Uiso 1 1 calc R . .
C28B C 0.34262(14) 0.32186(13) 0.46217(9) 0.0250(4) Uani 1 1 d . . .
H28B H 0.2861 0.3295 0.4919 0.030 Uiso 1 1 calc R . .
C29B C 0.45098(13) 0.32999(11) 0.48372(8) 0.0197(3) Uani 1 1 d . . .
C30B C 0.47878(14) 0.35419(12) 0.55268(8) 0.0217(3) Uani 1 1 d . . .
C31B C 0.41957(17) 0.30182(15) 0.59675(9) 0.0334(4) Uani 1 1 d . . .
H31B H 0.3624 0.2518 0.5823 0.040 Uiso 1 1 calc R . .
C32B C 0.4439(2) 0.32249(18) 0.66125(10) 0.0458(5) Uani 1 1 d . . .
H32B H 0.4043 0.2856 0.6909 0.055 Uiso 1 1 calc R . .
C33B C 0.5248(2) 0.39592(17) 0.68303(9) 0.0428(5) Uani 1 1 d . . .
H33B H 0.5405 0.4100 0.7276 0.051 Uiso 1 1 calc R . .
C34B C 0.58362(17) 0.44970(15) 0.63978(9) 0.0346(4) Uani 1 1 d . . .
H34B H 0.6394 0.5007 0.6547 0.042 Uiso 1 1 calc R . .
C35B C 0.56052(14) 0.42852(13) 0.57456(8) 0.0251(4) Uani 1 1 d . . .
H35B H 0.6008 0.4650 0.5449 0.030 Uiso 1 1 calc R . .
C36B C 0.75608(14) 0.27843(13) 0.60915(8) 0.0243(4) Uani 1 1 d . . .
C37B C 0.77201(17) 0.26651(15) 0.67658(9) 0.0350(4) Uani 1 1 d . . .
H37D H 0.8017 0.3301 0.6995 0.052 Uiso 1 1 calc R . .
H37E H 0.8233 0.2172 0.6812 0.052 Uiso 1 1 calc R . .
H37F H 0.7018 0.2442 0.6945 0.052 Uiso 1 1 calc R . .
N1B N 0.85167(11) 0.23650(10) 0.42676(7) 0.0212(3) Uani 1 1 d . . .
N2B N 0.70159(11) 0.32919(10) 0.36012(6) 0.0194(3) Uani 1 1 d . . .
N3B N 0.78120(11) 0.45424(10) 0.46312(6) 0.0183(3) Uani 1 1 d . . .
N4B N 0.63771(11) 0.14370(10) 0.40728(6) 0.0199(3) Uani 1 1 d . . .
N5B N 0.53276(11) 0.31625(9) 0.44301(6) 0.0179(3) Uani 1 1 d . . .
N6B N 0.74295(12) 0.28714(10) 0.55648(7) 0.0231(3) Uani 1 1 d . . .
B1 B 0.60323(17) 0.39808(17) 0.18521(10) 0.0308(5) Uani 1 1 d . . .
F1 F 0.66956(13) 0.48428(12) 0.20094(7) 0.0701(5) Uani 1 1 d . . .
F2 F 0.66340(12) 0.31825(12) 0.19102(6) 0.0632(4) Uani 1 1 d . . .
F3 F 0.56313(11) 0.39225(11) 0.12322(5) 0.0504(3) Uani 1 1 d . . .
F4 F 0.51783(8) 0.39166(8) 0.22742(5) 0.0330(2) Uani 1 1 d . . .
B2 B 0.09384(17) 0.40865(16) 0.29828(9) 0.0277(4) Uani 1 1 d . . .
F5 F 0.00968(8) 0.39691(8) 0.25252(5) 0.0321(2) Uani 1 1 d . . .
F6 F 0.16133(12) 0.33475(12) 0.28393(6) 0.0637(4) Uani 1 1 d . . .
F7 F 0.15386(13) 0.49888(11) 0.29655(7) 0.0669(4) Uani 1 1 d . . .
F8 F 0.05263(11) 0.40045(10) 0.35808(5) 0.0506(3) Uani 1 1 d . . .
B3 B 0.4184(3) 0.8700(2) 0.18226(16) 0.0325(5) Uani 0.905(3) 1 d PDU A 1
F9 F 0.4059(4) 0.9622(2) 0.2131(2) 0.0506(6) Uani 0.905(3) 1 d PDU A 1
F10 F 0.50543(16) 0.87690(12) 0.14261(9) 0.0663(6) Uani 0.905(3) 1 d PDU A 1
F11 F 0.43969(18) 0.80381(13) 0.22487(9) 0.0673(5) Uani 0.905(3) 1 d PDU A 1
F12 F 0.32563(17) 0.83478(14) 0.14676(15) 0.0942(10) Uani 0.905(3) 1 d PDU A 1
B3' B 0.412(2) 0.878(2) 0.1827(11) 0.0325(5) Uani 0.095(3) 1 d PDU A 2
F9' F 0.420(4) 0.971(2) 0.215(2) 0.0506(6) Uani 0.095(3) 1 d PDU A 2
F10' F 0.4098(17) 0.8756(10) 0.1182(6) 0.056(4) Uani 0.095(3) 1 d PDU A 2
F11' F 0.4813(17) 0.8169(14) 0.2043(10) 0.0673(5) Uani 0.095(3) 1 d PDU A 2
F12' F 0.3111(16) 0.8301(15) 0.1900(13) 0.0942(10) Uani 0.095(3) 1 d PDU A 2
B4 B 0.0765(16) 0.1574(16) 0.6509(10) 0.0360(8) Uani 0.145(3) 1 d PDU B 1
F13 F 0.1712(9) 0.1823(8) 0.6217(7) 0.057(2) Uani 0.145(3) 1 d PDU B 1
F14 F 0.033(3) 0.109(2) 0.5952(11) 0.053(3) Uani 0.145(3) 1 d PDU B 1
F15 F 0.0991(16) 0.0967(15) 0.6972(9) 0.048(3) Uani 0.145(3) 1 d PDU B 1
F16 F 0.008(2) 0.2283(14) 0.6627(14) 0.047(3) Uani 0.145(3) 1 d PDU B 1
B4' B 0.0539(8) 0.1570(8) 0.6657(5) 0.0360(8) Uani 0.344(5) 1 d PDU C 2
F13' F 0.1522(5) 0.1361(7) 0.6849(3) 0.082(2) Uani 0.344(5) 1 d PDU C 2
F14' F 0.0117(9) 0.1303(7) 0.6071(4) 0.066(2) Uani 0.344(5) 1 d PDU C 2
F15' F -0.0259(5) 0.1066(3) 0.7005(2) 0.0502(14) Uani 0.344(5) 1 d PDU C 2
F16' F 0.0560(8) 0.2570(7) 0.6828(5) 0.055(2) Uani 0.344(5) 1 d PDU C 2
B4C B 0.0762(6) 0.1686(6) 0.6579(4) 0.0360(8) Uani 0.512(6) 1 d PDU D 3
F13C F 0.1866(3) 0.2035(3) 0.6639(2) 0.0619(12) Uani 0.512(6) 1 d PDU D 3
F14C F 0.0623(5) 0.1229(7) 0.5977(3) 0.0522(14) Uani 0.512(6) 1 d PDU D 3
F15C F 0.0537(6) 0.1034(4) 0.7040(2) 0.0665(19) Uani 0.512(6) 1 d PDU D 3
F16C F 0.0220(6) 0.2522(5) 0.6683(5) 0.0433(17) Uani 0.512(6) 1 d PDU D 3

loop_
_atom_site_aniso_label
_atom_site_aniso_U_11
_atom_site_aniso_U_22
_atom_site_aniso_U_33
_atom_site_aniso_U_23
_atom_site_aniso_U_13
_atom_site_aniso_U_12
Fe1 0.01385(11) 0.01696(11) 0.01517(11) -0.00028(8) 0.00131(8) 0.00175(8)
C1A 0.0164(7) 0.0204(8) 0.0196(8) 0.0019(6) 0.0018(6) 0.0043(6)
C2A 0.0165(8) 0.0204(8) 0.0262(9) 0.0047(6) 0.0020(6) 0.0017(6)
C3A 0.0207(8) 0.0188(8) 0.0287(9) 0.0000(7) -0.0025(7) -0.0011(6)
C4A 0.0216(8) 0.0210(8) 0.0207(8) -0.0020(6) -0.0017(6) 0.0024(6)
C5A 0.0157(7) 0.0190(8) 0.0188(8) 0.0012(6) 0.0003(6) 0.0056(6)
C6A 0.0194(8) 0.0175(8) 0.0184(8) -0.0022(6) 0.0026(6) 0.0018(6)
C7A 0.0181(8) 0.0240(8) 0.0196(8) 0.0019(6) -0.0012(6) 0.0018(6)
C8A 0.0151(7) 0.0195(8) 0.0243(8) 0.0022(6) 0.0001(6) -0.0014(6)
C9A 0.0235(9) 0.0284(9) 0.0285(9) 0.0074(7) -0.0008(7) 0.0037(7)
C10A 0.0254(9) 0.0273(9) 0.0426(11) 0.0088(8) -0.0001(8) 0.0095(7)
C11A 0.0231(9) 0.0229(8) 0.0381(10) 0.0025(7) 0.0064(7) 0.0067(7)
C12A 0.0184(8) 0.0182(8) 0.0273(9) 0.0019(6) 0.0055(7) -0.0003(6)
C13A 0.0163(7) 0.0198(8) 0.0177(8) 0.0014(6) 0.0031(6) 0.0002(6)
C14A 0.0189(8) 0.0150(7) 0.0199(8) -0.0027(6) 0.0017(6) 0.0013(6)
C15A 0.0211(8) 0.0229(8) 0.0234(8) -0.0013(6) 0.0057(7) 0.0016(7)
C16A 0.0158(8) 0.0271(9) 0.0347(10) -0.0025(7) 0.0048(7) 0.0023(7)
C17A 0.0174(8) 0.0247(9) 0.0303(9) -0.0008(7) -0.0025(7) 0.0046(7)
C18A 0.0201(8) 0.0150(7) 0.0232(8) -0.0025(6) -0.0017(6) 0.0035(6)
C19A 0.0185(8) 0.0209(8) 0.0247(8) 0.0017(6) -0.0024(6) 0.0086(6)
C20A 0.0296(9) 0.0322(10) 0.0262(9) 0.0014(7) -0.0096(7) 0.0035(8)
C21A 0.0460(12) 0.0475(12) 0.0225(10) 0.0004(8) -0.0101(8) 0.0102(10)
C22A 0.0458(12) 0.0437(11) 0.0243(10) 0.0122(8) 0.0038(8) 0.0193(10)
C23A 0.0320(10) 0.0263(9) 0.0371(10) 0.0106(8) 0.0064(8) 0.0115(8)
C24A 0.0228(8) 0.0202(8) 0.0271(9) 0.0013(7) 0.0002(7) 0.0086(7)
C25A 0.0137(7) 0.0198(8) 0.0232(8) 0.0014(6) 0.0015(6) -0.0010(6)
C26A 0.0229(8) 0.0255(9) 0.0249(9) 0.0060(7) 0.0037(7) -0.0002(7)
C27A 0.0266(9) 0.0231(9) 0.0400(11) 0.0122(8) 0.0023(8) 0.0013(7)
C28A 0.0238(9) 0.0182(8) 0.0389(10) 0.0020(7) 0.0048(7) 0.0018(7)
C29A 0.0143(7) 0.0189(8) 0.0306(9) -0.0006(7) 0.0031(6) -0.0005(6)
C30A 0.0177(8) 0.0192(8) 0.0301(9) -0.0042(7) 0.0054(7) -0.0051(6)
C31A 0.0257(9) 0.0291(9) 0.0378(11) -0.0023(8) 0.0071(8) 0.0046(7)
C32A 0.0313(10) 0.0372(11) 0.0416(12) -0.0089(9) 0.0139(9) 0.0027(8)
C33A 0.0296(10) 0.0412(11) 0.0278(10) -0.0076(8) 0.0086(8) -0.0095(8)
C34A 0.0278(9) 0.0337(10) 0.0300(10) -0.0028(8) -0.0007(8) -0.0043(8)
C35A 0.0218(8) 0.0252(9) 0.0297(9) -0.0045(7) 0.0021(7) -0.0003(7)
C36A 0.0257(9) 0.0248(9) 0.0232(9) 0.0021(7) 0.0019(7) 0.0069(7)
C37A 0.0481(12) 0.0472(12) 0.0207(9) 0.0061(8) 0.0111(8) 0.0150(10)
N1A 0.0159(6) 0.0177(6) 0.0185(7) 0.0005(5) 0.0007(5) 0.0033(5)
N2A 0.0147(6) 0.0171(6) 0.0179(6) 0.0005(5) 0.0011(5) 0.0007(5)
N3A 0.0148(6) 0.0167(6) 0.0232(7) 0.0018(5) 0.0022(5) 0.0004(5)
N4A 0.0156(6) 0.0159(6) 0.0189(7) -0.0019(5) 0.0008(5) 0.0023(5)
N5A 0.0147(6) 0.0187(7) 0.0228(7) 0.0004(5) 0.0017(5) -0.0007(5)
N6A 0.0227(7) 0.0226(7) 0.0207(7) -0.0004(5) 0.0031(6) 0.0041(6)
Fe2 0.01541(11) 0.01911(12) 0.01618(11) 0.00154(8) -0.00009(8) 0.00180(9)
C1B 0.0196(8) 0.0211(8) 0.0351(10) 0.0022(7) -0.0015(7) -0.0006(7)
C2B 0.0249(9) 0.0250(9) 0.0500(12) 0.0042(8) 0.0027(8) 0.0058(7)
C3B 0.0286(10) 0.0276(10) 0.0560(13) -0.0071(9) 0.0088(9) 0.0071(8)
C4B 0.0264(9) 0.0300(10) 0.0353(10) -0.0073(8) 0.0065(8) -0.0001(8)
C5B 0.0170(8) 0.0225(8) 0.0281(9) -0.0039(7) 0.0029(7) -0.0038(6)
C6B 0.0194(8) 0.0324(9) 0.0211(8) 0.0010(7) 0.0053(7) -0.0003(7)
C7B 0.0205(8) 0.0255(8) 0.0202(8) 0.0066(7) -0.0011(6) -0.0004(7)
C8B 0.0168(8) 0.0226(8) 0.0201(8) 0.0022(6) 0.0015(6) 0.0042(6)
C9B 0.0235(8) 0.0256(9) 0.0222(8) 0.0068(7) 0.0022(7) 0.0018(7)
C10B 0.0202(8) 0.0239(8) 0.0300(9) 0.0046(7) 0.0025(7) -0.0020(7)
C11B 0.0168(8) 0.0246(8) 0.0244(9) -0.0004(7) -0.0003(6) 0.0019(6)
C12B 0.0166(7) 0.0220(8) 0.0194(8) 0.0012(6) 0.0008(6) 0.0047(6)
C13B 0.0185(8) 0.0283(9) 0.0152(8) 0.0009(6) -0.0003(6) -0.0015(7)
C14B 0.0150(8) 0.0276(9) 0.0229(8) -0.0030(7) 0.0041(6) -0.0024(6)
C15B 0.0252(9) 0.0364(10) 0.0240(9) -0.0076(7) 0.0072(7) -0.0061(8)
C16B 0.0356(11) 0.0297(10) 0.0404(12) -0.0143(8) 0.0156(9) -0.0061(8)
C17B 0.0287(10) 0.0209(9) 0.0466(12) -0.0033(8) 0.0131(8) 0.0002(7)
C18B 0.0149(8) 0.0212(8) 0.0371(10) 0.0000(7) 0.0052(7) -0.0008(6)
C19B 0.0187(8) 0.0189(8) 0.0401(10) 0.0062(7) -0.0004(7) -0.0050(6)
C20B 0.0200(8) 0.0261(9) 0.0342(10) 0.0066(7) -0.0009(7) -0.0032(7)
C21B 0.0268(10) 0.0433(11) 0.0364(11) 0.0098(9) -0.0010(8) -0.0111(8)
C22B 0.0334(11) 0.0545(14) 0.0475(13) 0.0272(11) -0.0076(10) -0.0114(10)
C23B 0.0330(11) 0.0417(12) 0.0719(16) 0.0312(12) -0.0104(11) -0.0009(9)
C24B 0.0241(9) 0.0287(10) 0.0599(14) 0.0125(9) 0.0011(9) 0.0016(8)
C25B 0.0198(8) 0.0207(8) 0.0193(8) 0.0050(6) 0.0003(6) 0.0011(6)
C26B 0.0231(8) 0.0298(9) 0.0221(9) 0.0059(7) -0.0037(7) 0.0006(7)
C27B 0.0168(8) 0.0318(9) 0.0343(10) 0.0092(8) -0.0035(7) 0.0032(7)
C28B 0.0196(8) 0.0264(9) 0.0308(9) 0.0086(7) 0.0051(7) 0.0057(7)
C29B 0.0200(8) 0.0171(8) 0.0235(8) 0.0060(6) 0.0041(6) 0.0048(6)
C30B 0.0232(8) 0.0219(8) 0.0225(8) 0.0039(6) 0.0063(7) 0.0115(7)
C31B 0.0370(11) 0.0358(10) 0.0293(10) 0.0089(8) 0.0103(8) 0.0058(8)
C32B 0.0587(14) 0.0549(14) 0.0270(11) 0.0114(10) 0.0153(10) 0.0120(11)
C33B 0.0603(14) 0.0528(13) 0.0189(9) -0.0002(9) 0.0013(9) 0.0258(11)
C34B 0.0402(11) 0.0330(10) 0.0311(10) -0.0070(8) -0.0059(8) 0.0169(9)
C35B 0.0260(9) 0.0254(9) 0.0256(9) 0.0029(7) 0.0023(7) 0.0106(7)
C36B 0.0219(8) 0.0236(8) 0.0274(10) 0.0021(7) -0.0018(7) 0.0031(7)
C37B 0.0414(11) 0.0401(11) 0.0240(9) 0.0053(8) -0.0076(8) 0.0065(9)
N1B 0.0156(6) 0.0196(7) 0.0273(7) -0.0010(6) 0.0002(6) -0.0006(5)
N2B 0.0165(7) 0.0224(7) 0.0187(7) 0.0011(5) 0.0009(5) 0.0004(5)
N3B 0.0162(6) 0.0204(7) 0.0187(7) 0.0022(5) 0.0015(5) 0.0029(5)
N4B 0.0145(6) 0.0211(7) 0.0231(7) -0.0011(5) 0.0022(5) -0.0002(5)
N5B 0.0171(6) 0.0181(6) 0.0188(7) 0.0033(5) 0.0006(5) 0.0025(5)
N6B 0.0250(7) 0.0233(7) 0.0212(8) 0.0037(6) -0.0024(6) 0.0034(6)
B1 0.0256(10) 0.0430(12) 0.0220(10) 0.0042(9) 0.0013(8) -0.0060(9)
F1 0.0667(10) 0.0747(10) 0.0564(9) -0.0028(7) 0.0085(7) -0.0430(8)
F2 0.0638(9) 0.0976(12) 0.0391(7) 0.0217(7) 0.0223(7) 0.0419(9)
F3 0.0546(8) 0.0730(9) 0.0210(6) 0.0141(6) -0.0053(5) -0.0120(7)
F4 0.0239(5) 0.0500(7) 0.0254(5) 0.0074(5) 0.0026(4) 0.0009(5)
B2 0.0245(10) 0.0370(11) 0.0195(9) 0.0006(8) 0.0006(8) -0.0036(8)
F5 0.0268(5) 0.0446(6) 0.0243(5) -0.0020(5) -0.0014(4) 0.0065(5)
F6 0.0662(9) 0.0954(11) 0.0342(7) -0.0103(7) -0.0179(6) 0.0497(9)
F7 0.0722(10) 0.0629(9) 0.0550(9) 0.0042(7) -0.0023(7) -0.0402(8)
F8 0.0530(8) 0.0734(9) 0.0184(6) -0.0026(5) 0.0058(5) -0.0202(7)
B3 0.0326(12) 0.0248(11) 0.0406(12) 0.0030(9) -0.0031(9) 0.0063(9)
F9 0.0592(18) 0.0352(9) 0.0549(9) -0.0118(7) -0.0126(10) 0.0112(10)
F10 0.0776(14) 0.0544(10) 0.0706(12) 0.0168(8) 0.0379(10) 0.0088(9)
F11 0.0878(14) 0.0595(10) 0.0667(12) 0.0395(9) 0.0252(10) 0.0283(10)
F12 0.0611(12) 0.0475(10) 0.164(3) -0.0467(15) -0.0639(17) 0.0252(9)
B3' 0.0326(12) 0.0248(11) 0.0406(12) 0.0030(9) -0.0031(9) 0.0063(9)
F9' 0.0592(18) 0.0352(9) 0.0549(9) -0.0118(7) -0.0126(10) 0.0112(10)
F10' 0.092(9) 0.029(6) 0.047(7) -0.009(5) 0.000(7) 0.018(6)
F11' 0.0878(14) 0.0595(10) 0.0667(12) 0.0395(9) 0.0252(10) 0.0283(10)
F12' 0.0611(12) 0.0475(10) 0.164(3) -0.0467(15) -0.0639(17) 0.0252(9)
B4 0.057(2) 0.0261(17) 0.0255(18) 0.0013(13) -0.0009(15) 0.0091(14)
F13 0.053(4) 0.050(5) 0.076(6) 0.019(5) 0.024(4) 0.024(4)
F14 0.102(8) 0.032(6) 0.021(5) -0.003(4) 0.002(6) -0.013(6)
F15 0.069(8) 0.032(5) 0.043(5) 0.013(4) -0.010(5) 0.004(5)
F16 0.063(6) 0.034(6) 0.048(6) 0.010(5) 0.022(5) 0.019(5)
B4' 0.057(2) 0.0261(17) 0.0255(18) 0.0013(13) -0.0009(15) 0.0091(14)
F13' 0.054(3) 0.116(5) 0.078(4) 0.004(4) -0.007(3) 0.027(3)
F14' 0.109(5) 0.040(3) 0.045(3) -0.007(3) -0.033(3) 0.001(4)
F15' 0.064(3) 0.0265(19) 0.062(3) 0.0082(16) 0.019(2) 0.006(2)
F16' 0.090(6) 0.029(2) 0.042(4) -0.007(2) 0.020(4) -0.009(3)
B4C 0.057(2) 0.0261(17) 0.0255(18) 0.0013(13) -0.0009(15) 0.0091(14)
F13C 0.0479(16) 0.059(2) 0.079(3) 0.0000(19) -0.0144(17) 0.0139(15)
F14C 0.087(4) 0.039(3) 0.0272(17) -0.0035(16) -0.003(2) 0.001(3)
F15C 0.128(6) 0.0388(19) 0.0332(16) 0.0132(13) 0.002(3) 0.004(3)
F16C 0.054(3) 0.033(3) 0.047(4) 0.009(3) 0.027(3) 0.012(3)

loop_
_atom_type_symbol
_atom_type_description
_atom_type_scat_dispersion_real
_atom_type_scat_dispersion_imag
_atom_type_scat_source
C C 0.0033 0.0016 'International Tables Vol C Tables 4.2.6.8 and 6.1.1.4'
H H 0.0000 0.0000 'International Tables Vol C Tables 4.2.6.8 and 6.1.1.4'
B B 0.0013 0.0007 'International Tables Vol C Tables 4.2.6.8 and 6.1.1.4'
F F 0.0171 0.0103 'International Tables Vol C Tables 4.2.6.8 and 6.1.1.4'
Fe Fe 0.3463 0.8444 'International Tables Vol C Tables 4.2.6.8 and 6.1.1.4'
N N 0.0061 0.0033 'International Tables Vol C Tables 4.2.6.8 and 6.1.1.4'

loop_
_geom_angle_atom_site_label_1
_geom_angle_atom_site_label_2
_geom_angle_atom_site_label_3
_geom_angle
N6A Fe1 N3A 92.25(5)
N6A Fe1 N1A 95.89(5)
N3A Fe1 N1A 94.12(5)
N6A Fe1 N4A 113.07(5)
N3A Fe1 N4A 146.95(5)
N1A Fe1 N4A 103.53(5)
N6A Fe1 N2A 168.75(5)
N3A Fe1 N2A 79.41(5)
N1A Fe1 N2A 77.38(5)
N4A Fe1 N2A 77.55(5)
N1A C1A C2A 122.78(15)
N1A C1A H1A 118.6
C2A C1A H1A 118.6
C1A C2A C3A 118.84(15)
C1A C2A H2A 120.6
C3A C2A H2A 120.6
C2A C3A C4A 119.05(15)
C2A C3A H3A 120.5
C4A C3A H3A 120.5
C5A C4A C3A 119.13(15)
C5A C4A H4A 120.4
C3A C4A H4A 120.4
N1A C5A C4A 121.80(14)
N1A C5A C6A 115.83(13)
C4A C5A C6A 122.37(14)
N2A C6A C5A 108.48(12)
N2A C6A H6A1 110.0
C5A C6A H6A1 110.0
N2A C6A H6A2 110.0
C5A C6A H6A2 110.0
H6A1 C6A H6A2 108.4
N2A C7A C8A 112.95(13)
N2A C7A H7A1 109.0
C8A C7A H7A1 109.0
N2A C7A H7A2 109.0
C8A C7A H7A2 109.0
H7A1 C7A H7A2 107.8
N3A C8A C9A 121.64(15)
N3A C8A C7A 116.77(14)
C9A C8A C7A 121.55(15)
C8A C9A C10A 119.24(17)
C8A C9A H9A 120.4
C10A C9A H9A 120.4
C9A C10A C11A 119.04(16)
C9A C10A H10A 120.5
C11A C10A H10A 120.5
C12A C11A C10A 118.56(16)
C12A C11A H11A 120.7
C10A C11A H11A 120.7
N3A C12A C11A 122.57(16)
N3A C12A H12A 118.7
C11A C12A H12A 118.7
N2A C13A C14A 109.46(12)
N2A C13A C25A 106.45(12)
C14A C13A C25A 108.14(13)
N2A C13A H13A 110.9
C14A C13A H13A 110.9
C25A C13A H13A 110.9
N4A C14A C15A 122.58(15)
N4A C14A C13A 115.69(13)
C15A C14A C13A 121.50(15)
C14A C15A C16A 118.73(16)
C14A C15A H15A 120.6
C16A C15A H15A 120.6
C17A C16A C15A 119.03(15)
C17A C16A H16A 120.5
C15A C16A H16A 120.5
C16A C17A C18A 119.72(16)
C16A C17A H17A 120.1
C18A C17A H17A 120.1
N4A C18A C17A 121.16(15)
N4A C18A C19A 117.48(14)
C17A C18A C19A 121.36(15)
C24A C19A C20A 119.44(16)
C24A C19A C18A 120.83(15)
C20A C19A C18A 119.73(15)
C21A C20A C19A 119.76(18)
C21A C20A H20A 120.1
C19A C20A H20A 120.1
C22A C21A C20A 120.62(18)
C22A C21A H21A 119.7
C20A C21A H21A 119.7
C21A C22A C23A 120.20(18)
C21A C22A H22A 119.9
C23A C22A H22A 119.9
C22A C23A C24A 119.55(18)
C22A C23A H23A 120.2
C24A C23A H23A 120.2
C23A C24A C19A 120.40(17)
C23A C24A H24A 119.8
C19A C24A H24A 119.8
N5A C25A C26A 123.26(15)
N5A C25A C13A 114.02(14)
C26A C25A C13A 122.54(15)
C25A C26A C27A 117.95(16)
C25A C26A H26A 121.0
C27A C26A H26A 121.0
C28A C27A C26A 119.11(16)
C28A C27A H27A 120.4
C26A C27A H27A 120.4
C27A C28A C29A 120.10(16)
C27A C28A H28A 120.0
C29A C28A H28A 120.0
N5A C29A C28A 120.37(16)
N5A C29A C30A 116.98(15)
C28A C29A C30A 122.64(15)
C31A C30A C35A 118.31(17)
C31A C30A C29A 122.06(17)
C35A C30A C29A 119.63(15)
C30A C31A C32A 120.57(19)
C30A C31A H31A 119.7
C32A C31A H31A 119.7
C33A C32A C31A 120.50(18)
C33A C32A H32A 119.8
C31A C32A H32A 119.8
C32A C33A C34A 119.67(18)
C32A C33A H33A 120.2
C34A C33A H33A 120.2
C35A C34A C33A 119.89(19)
C35A C34A H34A 120.1
C33A C34A H34A 120.1
C34A C35A C30A 121.06(17)
C34A C35A H35A 119.5
C30A C35A H35A 119.5
N6A C36A C37A 179.47(19)
C36A C37A H37A 109.5
C36A C37A H37B 109.5
H37A C37A H37B 109.5
C36A C37A H37C 109.5
H37A C37A H37C 109.5
H37B C37A H37C 109.5
C1A N1A C5A 118.39(13)
C1A N1A Fe1 126.34(11)
C5A N1A Fe1 113.89(10)
C7A N2A C6A 110.62(12)
C7A N2A C13A 113.01(12)
C6A N2A C13A 113.60(12)
C7A N2A Fe1 110.95(9)
C6A N2A Fe1 107.57(9)
C13A N2A Fe1 100.53(9)
C12A N3A C8A 118.71(14)
C12A N3A Fe1 124.93(11)
C8A N3A Fe1 113.17(10)
C18A N4A C14A 118.62(14)
C18A N4A Fe1 130.04(11)
C14A N4A Fe1 110.56(10)
C25A N5A C29A 118.99(14)
C36A N6A Fe1 177.66(14)
N6B Fe2 N1B 93.77(5)
N6B Fe2 N2B 168.84(5)
N1B Fe2 N2B 79.46(5)
N6B Fe2 N3B 94.99(5)
N1B Fe2 N3B 94.74(5)
N2B Fe2 N3B 76.91(5)
N6B Fe2 N5B 112.27(5)
N1B Fe2 N5B 147.33(5)
N2B Fe2 N5B 77.30(5)
N3B Fe2 N5B 101.95(5)
N6B Fe2 N4B 110.03(5)
N1B Fe2 N4B 76.00(5)
N2B Fe2 N4B 77.14(5)
N3B Fe2 N4B 153.64(5)
N5B Fe2 N4B 76.66(5)
N1B C1B C2B 122.48(18)
N1B C1B H1B 118.8
C2B C1B H1B 118.8
C1B C2B C3B 118.64(18)
C1B C2B H2B 120.7
C3B C2B H2B 120.7
C4B C3B C2B 119.40(18)
C4B C3B H3B 120.3
C2B C3B H3B 120.3
C3B C4B C5B 119.07(18)
C3B C4B H4B 120.5
C5B C4B H4B 120.5
N1B C5B C4B 121.74(17)
N1B C5B C6B 117.44(14)
C4B C5B C6B 120.78(16)
N2B C6B C5B 113.34(13)
N2B C6B H6B1 108.9
C5B C6B H6B1 108.9
N2B C6B H6B2 108.9
C5B C6B H6B2 108.9
H6B1 C6B H6B2 107.7
N2B C7B C8B 108.58(13)
N2B C7B H7B1 110.0
C8B C7B H7B1 110.0
N2B C7B H7B2 110.0
C8B C7B H7B2 110.0
H7B1 C7B H7B2 108.4
N3B C8B C9B 122.28(15)
N3B C8B C7B 115.68(14)
C9B C8B C7B 122.04(15)
C8B C9B C10B 119.04(16)
C8B C9B H9B 120.5
C10B C9B H9B 120.5
C11B C10B C9B 118.86(15)
C11B C10B H10B 120.6
C9B C10B H10B 120.6
C10B C11B C12B 119.00(15)
C10B C11B H11B 120.5
C12B C11B H11B 120.5
N3B C12B C11B 122.71(15)
N3B C12B H12B 118.6
C11B C12B H12B 118.6
N2B C13B C14B 107.57(13)
N2B C13B C25B 109.11(13)
C14B C13B C25B 107.17(13)
N2B C13B H13B 111.0
C14B C13B H13B 111.0
C25B C13B H13B 111.0
N4B C14B C15B 123.19(17)
N4B C14B C13B 114.42(14)
C15B C14B C13B 122.38(16)
C14B C15B C16B 118.07(18)
C14B C15B H15B 121.0
C16B C15B H15B 121.0
C17B C16B C15B 119.27(17)
C17B C16B H16B 120.4
C15B C16B H16B 120.4
C16B C17B C18B 119.94(18)
C16B C17B H17B 120.0
C18B C17B H17B 120.0
N4B C18B C17B 120.57(17)
N4B C18B C19B 117.63(15)
C17B C18B C19B 121.73(16)
C20B C19B C24B 118.66(18)
C20B C19B C18B 119.65(16)
C24B C19B C18B 121.61(18)
C21B C20B C19B 120.84(18)
C21B C20B H20B 119.6
C19B C20B H20B 119.6
C22B C21B C20B 120.0(2)
C22B C21B H21B 120.0
C20B C21B H21B 120.0
C21B C22B C23B 119.5(2)
C21B C22B H22B 120.3
C23B C22B H22B 120.3
C22B C23B C24B 121.2(2)
C22B C23B H23B 119.4
C24B C23B H23B 119.4
C23B C24B C19B 119.8(2)
C23B C24B H24B 120.1
C19B C24B H24B 120.1
N5B C25B C26B 122.98(15)
N5B C25B C13B 115.92(14)
C26B C25B C13B 120.88(15)
C27B C26B C25B 118.68(16)
C27B C26B H26B 120.7
C25B C26B H26B 120.7
C28B C27B C26B 118.73(16)
C28B C27B H27B 120.6
C26B C27B H27B 120.6
C27B C28B C29B 119.95(16)
C27B C28B H28B 120.0
C29B C28B H28B 120.0
N5B C29B C28B 121.45(15)
N5B C29B C30B 118.50(14)
C28B C29B C30B 120.05(15)
C35B C30B C31B 119.35(17)
C35B C30B C29B 121.82(15)
C31B C30B C29B 118.81(16)
C32B C31B C30B 120.1(2)
C32B C31B H31B 119.9
C30B C31B H31B 119.9
C33B C32B C31B 120.7(2)
C33B C32B H32B 119.7
C31B C32B H32B 119.7
C32B C33B C34B 119.94(19)
C32B C33B H33B 120.0
C34B C33B H33B 120.0
C35B C34B C33B 119.77(19)
C35B C34B H34B 120.1
C33B C34B H34B 120.1
C30B C35B C34B 120.16(17)
C30B C35B H35B 119.9
C34B C35B H35B 119.9
N6B C36B C37B 179.4(2)
C36B C37B H37D 109.5
C36B C37B H37E 109.5
H37D C37B H37E 109.5
C36B C37B H37F 109.5
H37D C37B H37F 109.5
H37E C37B H37F 109.5
C5B N1B C1B 118.65(15)
C5B N1B Fe2 114.13(11)
C1B N1B Fe2 124.35(12)
C7B N2B C13B 113.22(13)
C7B N2B C6B 110.47(13)
C13B N2B C6B 113.10(13)
C7B N2B Fe2 108.20(9)
C13B N2B Fe2 100.32(9)
C6B N2B Fe2 111.02(10)
C12B N3B C8B 118.11(14)
C12B N3B Fe2 126.61(11)
C8B N3B Fe2 113.92(10)
C18B N4B C14B 118.72(15)
C18B N4B Fe2 130.18(11)
C14B N4B Fe2 105.71(10)
C29B N5B C25B 118.12(14)
C29B N5B Fe2 131.39(11)
C25B N5B Fe2 109.83(10)
C36B N6B Fe2 175.94(14)
F1 B1 F3 111.25(17)
F1 B1 F4 109.60(17)
F3 B1 F4 110.36(16)
F1 B1 F2 108.94(18)
F3 B1 F2 108.53(18)
F4 B1 F2 108.08(16)
F7 B2 F8 110.34(16)
F7 B2 F5 110.02(17)
F8 B2 F5 110.36(16)
F7 B2 F6 108.63(18)
F8 B2 F6 109.34(17)
F5 B2 F6 108.10(15)
F12 B3 F10 109.2(3)
F12 B3 F11 109.6(3)
F10 B3 F11 106.9(2)
F12 B3 F9 109.5(3)
F10 B3 F9 109.9(3)
F11 B3 F9 111.6(3)
F10' B3' F11' 112(2)
F10' B3' F12' 99(2)
F11' B3' F12' 104.1(19)
F10' B3' F9' 115(3)
F11' B3' F9' 115(3)
F12' B3' F9' 110(3)
F13 B4 F16 117.8(18)
F13 B4 F14 90.3(16)
F16 B4 F14 101.9(18)
F13 B4 F15 107.5(15)
F16 B4 F15 120.7(18)
F14 B4 F15 115(2)
F14' B4' F13' 123.4(10)
F14' B4' F16' 112.3(9)
F13' B4' F16' 103.9(9)
F14' B4' F15' 98.9(8)
F13' B4' F15' 108.8(8)
F16' B4' F15' 109.1(9)
F14C B4C F16C 113.8(7)
F14C B4C F15C 112.3(7)
F16C B4C F15C 112.2(6)
F14C B4C F13C 105.1(5)
F16C B4C F13C 104.9(6)
F15C B4C F13C 108.0(6)

loop_
_geom_bond_atom_site_label_1
_geom_bond_atom_site_label_2
_geom_bond_distance
Fe1 N6A 2.0805(14)
Fe1 N3A 2.1723(13)
Fe1 N1A 2.1751(13)
Fe1 N4A 2.1768(13)
Fe1 N2A 2.1795(13)
C1A N1A 1.343(2)
C1A C2A 1.379(2)
C1A H1A 0.9500
C2A C3A 1.381(2)
C2A H2A 0.9500
C3A C4A 1.390(2)
C3A H3A 0.9500
C4A C5A 1.383(2)
C4A H4A 0.9500
C5A N1A 1.354(2)
C5A C6A 1.509(2)
C6A N2A 1.4856(19)
C6A H6A1 0.9900
C6A H6A2 0.9900
C7A N2A 1.482(2)
C7A C8A 1.509(2)
C7A H7A1 0.9900
C7A H7A2 0.9900
C8A N3A 1.346(2)
C8A C9A 1.383(2)
C9A C10A 1.383(3)
C9A H9A 0.9500
C10A C11A 1.386(3)
C10A H10A 0.9500
C11A C12A 1.378(2)
C11A H11A 0.9500
C12A N3A 1.343(2)
C12A H12A 0.9500
C13A N2A 1.4879(19)
C13A C14A 1.512(2)
C13A C25A 1.525(2)
C13A H13A 1.0000
C14A N4A 1.354(2)
C14A C15A 1.380(2)
C15A C16A 1.387(2)
C15A H15A 0.9500
C16A C17A 1.379(3)
C16A H16A 0.9500
C17A C18A 1.394(2)
C17A H17A 0.9500
C18A N4A 1.350(2)
C18A C19A 1.478(2)
C19A C24A 1.392(2)
C19A C20A 1.394(2)
C20A C21A 1.385(3)
C20A H20A 0.9500
C21A C22A 1.377(3)
C21A H21A 0.9500
C22A C23A 1.387(3)
C22A H22A 0.9500
C23A C24A 1.390(3)
C23A H23A 0.9500
C24A H24A 0.9500
C25A N5A 1.344(2)
C25A C26A 1.380(2)
C26A C27A 1.390(3)
C26A H26A 0.9500
C27A C28A 1.376(3)
C27A H27A 0.9500
C28A C29A 1.399(2)
C28A H28A 0.9500
C29A N5A 1.347(2)
C29A C30A 1.479(2)
C30A C31A 1.390(2)
C30A C35A 1.400(3)
C31A C32A 1.392(3)
C31A H31A 0.9500
C32A C33A 1.378(3)
C32A H32A 0.9500
C33A C34A 1.390(3)
C33A H33A 0.9500
C34A C35A 1.384(3)
C34A H34A 0.9500
C35A H35A 0.9500
C36A N6A 1.135(2)
C36A C37A 1.452(2)
C37A H37A 0.9800
C37A H37B 0.9800
C37A H37C 0.9800
Fe2 N6B 2.0906(14)
Fe2 N1B 2.1655(14)
Fe2 N2B 2.1814(13)
Fe2 N3B 2.1900(13)
Fe2 N5B 2.2031(13)
Fe2 N4B 2.3788(13)
C1B N1B 1.346(2)
C1B C2B 1.378(3)
C1B H1B 0.9500
C2B C3B 1.380(3)
C2B H2B 0.9500
C3B C4B 1.379(3)
C3B H3B 0.9500
C4B C5B 1.386(2)
C4B H4B 0.9500
C5B N1B 1.343(2)
C5B C6B 1.508(2)
C6B N2B 1.488(2)
C6B H6B1 0.9900
C6B H6B2 0.9900
C7B N2B 1.479(2)
C7B C8B 1.508(2)
C7B H7B1 0.9900
C7B H7B2 0.9900
C8B N3B 1.354(2)
C8B C9B 1.380(2)
C9B C10B 1.391(2)
C9B H9B 0.9500
C10B C11B 1.381(2)
C10B H10B 0.9500
C11B C12B 1.384(2)
C11B H11B 0.9500
C12B N3B 1.342(2)
C12B H12B 0.9500
C13B N2B 1.486(2)
C13B C14B 1.516(2)
C13B C25B 1.518(2)
C13B H13B 1.0000
C14B N4B 1.346(2)
C14B C15B 1.381(2)
C15B C16B 1.386(3)
C15B H15B 0.9500
C16B C17B 1.370(3)
C16B H16B 0.9500
C17B C18B 1.403(2)
C17B H17B 0.9500
C18B N4B 1.344(2)
C18B C19B 1.479(3)
C19B C20B 1.395(3)
C19B C24B 1.397(3)
C20B C21B 1.391(3)
C20B H20B 0.9500
C21B C22B 1.380(3)
C21B H21B 0.9500
C22B C23B 1.382(4)
C22B H22B 0.9500
C23B C24B 1.386(3)
C23B H23B 0.9500
C24B H24B 0.9500
C25B N5B 1.351(2)
C25B C26B 1.384(2)
C26B C27B 1.383(3)
C26B H26B 0.9500
C27B C28B 1.382(3)
C27B H27B 0.9500
C28B C29B 1.390(2)
C28B H28B 0.9500
C29B N5B 1.349(2)
C29B C30B 1.480(2)
C30B C35B 1.388(2)
C30B C31B 1.395(2)
C31B C32B 1.378(3)
C31B H31B 0.9500
C32B C33B 1.373(3)
C32B H32B 0.9500
C33B C34B 1.391(3)
C33B H33B 0.9500
C34B C35B 1.390(3)
C34B H34B 0.9500
C35B H35B 0.9500
C36B N6B 1.136(2)
C36B C37B 1.455(2)
C37B H37D 0.9800
C37B H37E 0.9800
C37B H37F 0.9800
B1 F1 1.367(2)
B1 F3 1.377(2)
B1 F4 1.389(2)
B1 F2 1.393(3)
B2 F7 1.371(2)
B2 F8 1.374(2)
B2 F5 1.386(2)
B2 F6 1.386(3)
B3 F12 1.368(3)
B3 F10 1.370(4)
B3 F11 1.374(3)
B3 F9 1.382(3)
B3' F10' 1.353(19)
B3' F11' 1.355(18)
B3' F12' 1.358(19)
B3' F9' 1.365(18)
B4 F13 1.353(16)
B4 F16 1.355(15)
B4 F14 1.357(15)
B4 F15 1.383(15)
B4' F14' 1.329(10)
B4' F13' 1.336(11)
B4' F16' 1.372(11)
B4' F15' 1.397(10)
B4C F14C 1.354(8)
B4C F16C 1.382(8)
B4C F15C 1.389(7)
B4C F13C 1.391(8)

loop_
_geom_torsion_atom_site_label_1
_geom_torsion_atom_site_label_2
_geom_torsion_atom_site_label_3
_geom_torsion_atom_site_label_4
_geom_torsion
N1A C1A C2A C3A -0.4(2)
C1A C2A C3A C4A -0.8(2)
C2A C3A C4A C5A 1.3(2)
C3A C4A C5A N1A -0.7(2)
C3A C4A C5A C6A 179.92(15)
N1A C5A C6A N2A 39.16(18)
C4A C5A C6A N2A -141.39(15)
N2A C7A C8A N3A 30.23(19)
N2A C7A C8A C9A -151.98(15)
N3A C8A C9A C10A 3.5(3)
C7A C8A C9A C10A -174.16(16)
C8A C9A C10A C11A 0.9(3)
C9A C10A C11A C12A -4.3(3)
C10A C11A C12A N3A 3.5(3)
N2A C13A C14A N4A 36.79(18)
C25A C13A C14A N4A -78.79(16)
N2A C13A C14A C15A -148.54(14)
C25A C13A C14A C15A 95.88(17)
N4A C14A C15A C16A 3.8(2)
C13A C14A C15A C16A -170.53(15)
C14A C15A C16A C17A -1.2(2)
C15A C16A C17A C18A -2.5(2)
C16A C17A C18A N4A 3.9(2)
C16A C17A C18A C19A -176.54(15)
N4A C18A C19A C24A -50.6(2)
C17A C18A C19A C24A 129.85(17)
N4A C18A C19A C20A 128.76(16)
C17A C18A C19A C20A -50.8(2)
C24A C19A C20A C21A 2.2(3)
C18A C19A C20A C21A -177.16(17)
C19A C20A C21A C22A -2.2(3)
C20A C21A C22A C23A 0.7(3)
C21A C22A C23A C24A 0.8(3)
C22A C23A C24A C19A -0.8(3)
C20A C19A C24A C23A -0.7(2)
C18A C19A C24A C23A 178.67(15)
N2A C13A C25A N5A -64.77(16)
C14A C13A C25A N5A 52.76(17)
N2A C13A C25A C26A 110.64(16)
C14A C13A C25A C26A -131.83(16)
N5A C25A C26A C27A 2.0(2)
C13A C25A C26A C27A -173.02(15)
C25A C26A C27A C28A -3.8(3)
C26A C27A C28A C29A 1.5(3)
C27A C28A C29A N5A 2.9(2)
C27A C28A C29A C30A -176.37(16)
N5A C29A C30A C31A 150.51(16)
C28A C29A C30A C31A -30.2(2)
N5A C29A C30A C35A -30.2(2)
C28A C29A C30A C35A 149.06(16)
C35A C30A C31A C32A 0.2(3)
C29A C30A C31A C32A 179.43(16)
C30A C31A C32A C33A 0.6(3)
C31A C32A C33A C34A -0.9(3)
C32A C33A C34A C35A 0.4(3)
C33A C34A C35A C30A 0.4(3)
C31A C30A C35A C34A -0.7(2)
C29A C30A C35A C34A -179.99(15)
C2A C1A N1A C5A 1.1(2)
C2A C1A N1A Fe1 -164.63(12)
C4A C5A N1A C1A -0.5(2)
C6A C5A N1A C1A 178.95(13)
C4A C5A N1A Fe1 166.92(12)
C6A C5A N1A Fe1 -13.63(17)
N6A Fe1 N1A C1A -13.63(13)
N3A Fe1 N1A C1A 79.06(13)
N4A Fe1 N1A C1A -129.09(13)
N2A Fe1 N1A C1A 157.23(13)
N6A Fe1 N1A C5A -179.87(11)
N3A Fe1 N1A C5A -87.18(11)
N4A Fe1 N1A C5A 64.67(11)
N2A Fe1 N1A C5A -9.01(10)
C8A C7A N2A C6A -137.80(13)
C8A C7A N2A C13A 93.56(15)
C8A C7A N2A Fe1 -18.49(15)
C5A C6A N2A C7A 77.51(15)
C5A C6A N2A C13A -154.16(13)
C5A C6A N2A Fe1 -43.82(14)
C14A C13A N2A C7A -171.10(12)
C25A C13A N2A C7A -54.46(16)
C14A C13A N2A C6A 61.80(16)
C25A C13A N2A C6A 178.45(12)
C14A C13A N2A Fe1 -52.80(12)
C25A C13A N2A Fe1 63.85(12)
N6A Fe1 N2A C7A -38.0(3)
N3A Fe1 N2A C7A 4.62(10)
N1A Fe1 N2A C7A -92.09(10)
N4A Fe1 N2A C7A 160.76(10)
N6A Fe1 N2A C6A 83.1(3)
N3A Fe1 N2A C6A 125.75(10)
N1A Fe1 N2A C6A 29.04(9)
N4A Fe1 N2A C6A -78.12(10)
N6A Fe1 N2A C13A -157.8(2)
N3A Fe1 N2A C13A -115.18(9)
N1A Fe1 N2A C13A 148.11(9)
N4A Fe1 N2A C13A 40.96(9)
C11A C12A N3A C8A 0.9(2)
C11A C12A N3A Fe1 -157.50(13)
C9A C8A N3A C12A -4.4(2)
C7A C8A N3A C12A 173.37(14)
C9A C8A N3A Fe1 156.39(13)
C7A C8A N3A Fe1 -25.83(16)
N6A Fe1 N3A C12A -16.76(13)
N1A Fe1 N3A C12A -112.83(12)
N4A Fe1 N3A C12A 124.43(13)
N2A Fe1 N3A C12A 170.84(13)
N6A Fe1 N3A C8A -176.16(11)
N1A Fe1 N3A C8A 87.76(11)
N4A Fe1 N3A C8A -34.98(15)
N2A Fe1 N3A C8A 11.44(10)
C17A C18A N4A C14A -1.4(2)
C19A C18A N4A C14A 179.01(13)
C17A C18A N4A Fe1 167.46(11)
C19A C18A N4A Fe1 -12.1(2)
C15A C14A N4A C18A -2.5(2)
C13A C14A N4A C18A 172.14(13)
C15A C14A N4A Fe1 -173.39(12)
C13A C14A N4A Fe1 1.22(16)
N6A Fe1 N4A C18A -10.35(15)
N3A Fe1 N4A C18A -147.45(12)
N1A Fe1 N4A C18A 92.20(13)
N2A Fe1 N4A C18A 165.74(14)
N6A Fe1 N4A C14A 159.23(10)
N3A Fe1 N4A C14A 22.13(15)
N1A Fe1 N4A C14A -98.22(10)
N2A Fe1 N4A C14A -24.68(10)
C26A C25A N5A C29A 2.4(2)
C13A C25A N5A C29A 177.78(13)
C28A C29A N5A C25A -4.8(2)
C30A C29A N5A C25A 174.49(14)
N1B C1B C2B C3B -0.5(3)
C1B C2B C3B C4B 1.3(3)
C2B C3B C4B C5B -1.3(3)
C3B C4B C5B N1B 0.4(3)
C3B C4B C5B C6B 178.14(16)
N1B C5B C6B N2B -25.2(2)
C4B C5B C6B N2B 157.01(15)
N2B C7B C8B N3B -39.39(19)
N2B C7B C8B C9B 141.41(15)
N3B C8B C9B C10B -0.3(3)
C7B C8B C9B C10B 178.90(15)
C8B C9B C10B C11B -0.7(3)
C9B C10B C11B C12B 0.9(2)
C10B C11B C12B N3B -0.2(2)
N2B C13B C14B N4B 59.60(17)
C25B C13B C14B N4B -57.61(17)
N2B C13B C14B C15B -119.22(16)
C25B C13B C14B C15B 123.57(17)
N4B C14B C15B C16B -3.6(3)
C13B C14B C15B C16B 175.13(15)
C14B C15B C16B C17B 2.6(3)
C15B C16B C17B C18B 1.4(3)
C16B C17B C18B N4B -4.8(3)
C16B C17B C18B C19B 172.14(16)
N4B C18B C19B C20B 35.7(2)
C17B C18B C19B C20B -141.31(17)
N4B C18B C19B C24B -147.60(16)
C17B C18B C19B C24B 35.4(2)
C24B C19B C20B C21B 0.8(3)
C18B C19B C20B C21B 177.58(15)
C19B C20B C21B C22B -1.0(3)
C20B C21B C22B C23B 0.5(3)
C21B C22B C23B C24B 0.3(3)
C22B C23B C24B C19B -0.5(3)
C20B C19B C24B C23B 0.0(3)
C18B C19B C24B C23B -176.75(17)
N2B C13B C25B N5B -38.20(19)
C14B C13B C25B N5B 77.99(17)
N2B C13B C25B C26B 147.00(15)
C14B C13B C25B C26B -96.81(18)
N5B C25B C26B C27B -3.1(3)
C13B C25B C26B C27B 171.36(15)
C25B C26B C27B C28B 0.9(3)
C26B C27B C28B C29B 1.6(3)
C27B C28B C29B N5B -2.3(2)
C27B C28B C29B C30B 177.76(15)
N5B C29B C30B C35B 49.2(2)
C28B C29B C30B C35B -130.85(17)
N5B C29B C30B C31B -132.02(17)
C28B C29B C30B C31B 48.0(2)
C35B C30B C31B C32B -1.4(3)
C29B C30B C31B C32B 179.76(18)
C30B C31B C32B C33B 1.3(3)
C31B C32B C33B C34B -0.5(3)
C32B C33B C34B C35B -0.3(3)
C31B C30B C35B C34B 0.6(2)
C29B C30B C35B C34B 179.42(15)
C33B C34B C35B C30B 0.2(3)
C4B C5B N1B C1B 0.4(2)
C6B C5B N1B C1B -177.41(14)
C4B C5B N1B Fe2 -161.31(13)
C6B C5B N1B Fe2 20.89(17)
C2B C1B N1B C5B -0.3(2)
C2B C1B N1B Fe2 159.35(13)
N6B Fe2 N1B C5B -179.75(11)
N2B Fe2 N1B C5B -8.69(11)
N3B Fe2 N1B C5B -84.42(11)
N5B Fe2 N1B C5B 36.53(16)
N4B Fe2 N1B C5B 70.53(11)
N6B Fe2 N1B C1B 19.75(13)
N2B Fe2 N1B C1B -169.20(13)
N3B Fe2 N1B C1B 115.08(13)
N5B Fe2 N1B C1B -123.98(13)
N4B Fe2 N1B C1B -89.97(13)
C8B C7B N2B C13B 154.02(13)
C8B C7B N2B C6B -77.96(16)
C8B C7B N2B Fe2 43.76(14)
C14B C13B N2B C7B -176.77(12)
C25B C13B N2B C7B -60.83(17)
C14B C13B N2B C6B 56.59(16)
C25B C13B N2B C6B 172.53(13)
C14B C13B N2B Fe2 -61.71(12)
C25B C13B N2B Fe2 54.23(13)
C5B C6B N2B C7B 136.15(14)
C5B C6B N2B C13B -95.76(16)
C5B C6B N2B Fe2 16.11(16)
N6B Fe2 N2B C7B -72.8(3)
N1B Fe2 N2B C7B -126.06(10)
N3B Fe2 N2B C7B -28.61(10)
N5B Fe2 N2B C7B 77.07(10)
N4B Fe2 N2B C7B 156.05(10)
N6B Fe2 N2B C13B 168.4(2)
N1B Fe2 N2B C13B 115.14(10)
N3B Fe2 N2B C13B -147.42(10)
N5B Fe2 N2B C13B -41.73(9)
N4B Fe2 N2B C13B 37.25(9)
N6B Fe2 N2B C6B 48.6(3)
N1B Fe2 N2B C6B -4.68(10)
N3B Fe2 N2B C6B 92.77(11)
N5B Fe2 N2B C6B -161.55(11)
N4B Fe2 N2B C6B -82.56(10)
C11B C12B N3B C8B -0.8(2)
C11B C12B N3B Fe2 164.95(12)
C9B C8B N3B C12B 1.0(2)
C7B C8B N3B C12B -178.18(14)
C9B C8B N3B Fe2 -166.50(13)
C7B C8B N3B Fe2 14.29(17)
N6B Fe2 N3B C12B 14.23(13)
N1B Fe2 N3B C12B -79.98(13)
N2B Fe2 N3B C12B -157.99(14)
N5B Fe2 N3B C12B 128.26(13)
N4B Fe2 N3B C12B -147.70(12)
N6B Fe2 N3B C8B -179.50(11)
N1B Fe2 N3B C8B 86.29(11)
N2B Fe2 N3B C8B 8.28(11)
N5B Fe2 N3B C8B -65.46(11)
N4B Fe2 N3B C8B 18.57(18)
C17B C18B N4B C14B 3.9(2)
C19B C18B N4B C14B -173.14(14)
C17B C18B N4B Fe2 -146.19(13)
C19B C18B N4B Fe2 36.8(2)
C15B C14B N4B C18B 0.3(2)
C13B C14B N4B C18B -178.51(13)
C15B C14B N4B Fe2 156.97(14)
C13B C14B N4B Fe2 -21.83(15)
N6B Fe2 N4B C18B -27.82(15)
N1B Fe2 N4B C18B 61.11(14)
N2B Fe2 N4B C18B 143.27(14)
N3B Fe2 N4B C18B 132.98(14)
N5B Fe2 N4B C18B -136.97(14)
N6B Fe2 N4B C14B 179.21(10)
N1B Fe2 N4B C14B -91.87(11)
N2B Fe2 N4B C14B -9.71(10)
N3B Fe2 N4B C14B -19.99(17)
N5B Fe2 N4B C14B 70.06(10)
C28B C29B N5B C25B 0.2(2)
C30B C29B N5B C25B -179.78(14)
C28B C29B N5B Fe2 -169.38(12)
C30B C29B N5B Fe2 10.6(2)
C26B C25B N5B C29B 2.5(2)
C13B C25B N5B C29B -172.23(14)
C26B C25B N5B Fe2 174.19(13)
C13B C25B N5B Fe2 -0.49(16)
N6B Fe2 N5B C29B 8.89(15)
N1B Fe2 N5B C29B 149.25(13)
N2B Fe2 N5B C29B -165.07(15)
N3B Fe2 N5B C29B -91.63(14)
N4B Fe2 N5B C29B 115.36(14)
N6B Fe2 N5B C25B -161.38(10)
N1B Fe2 N5B C25B -21.02(16)
N2B Fe2 N5B C25B 24.66(10)
N3B Fe2 N5B C25B 98.10(10)
N4B Fe2 N5B C25B -54.91(10)
